data_9016395
loop_
_publ_author_name
'Averbuch-Pouchot M'

_publ_section_title
;
 Structure of ammonium cyclo-hexaphosphate monohydrate
 _cod_database_code 1008850
;
_journal_name_full 'Acta Crystallographica, Section C'
_journal_page_first 539
_journal_page_last 540
_journal_paper_doi 10.1107/S0108270188011990
_journal_volume 45
_journal_year 1989
_chemical_formula_sum 'H24 N6 O19 P6'
_space_group_IT_number 148
_symmetry_space_group_name_Hall '-R 3'
_symmetry_space_group_name_H-M 'R -3 :H'
_cell_angle_alpha 90
_cell_angle_beta 90
_cell_angle_gamma 120
_cell_length_a 15.445
_cell_length_b 15.445
_cell_length_c 7.553
_cell_formula_units_Z 3
_cell_volume 1560.364
_database_code_amcsd 0016716
_exptl_crystal_density_diffrn 1.909
_cod_original_sg_symbol_H-M 'R -3'
_cod_original_formula_sum 'P6 O19 N6 H24'
_cod_database_code 9016395
_amcsd_formula_title 'H26 N6 O19 P6'

loop_
_space_group_symop_operation_xyz
x,y,z
2/3+x,1/3+y,1/3+z
1/3+x,2/3+y,2/3+z
y,-x+y,-z
2/3+y,1/3-x+y,1/3-z
1/3+y,2/3-x+y,2/3-z
-x+y,-x,z
2/3-x+y,1/3-x,1/3+z
1/3-x+y,2/3-x,2/3+z
-x,-y,-z
2/3-x,1/3-y,1/3-z
1/3-x,2/3-y,2/3-z
-y,x-y,z
2/3-y,1/3+x-y,1/3+z
1/3-y,2/3+x-y,2/3+z
x-y,x,-z
2/3+x-y,1/3+x,1/3-z
1/3+x-y,2/3+x,2/3-z

loop_
_atom_site_label
_atom_site_fract_x
_atom_site_fract_y
_atom_site_fract_z
P1 0.19978 0.05297 0.93177
O1 0.20799 0.09611 0.75290
O2 0.28823 0.05384 0.01050
O3 0.16345 0.10577 0.07380
N1 0.13201 0.41185 0.07840
H1 0.29000 0.92900 0.07100
H2 0.39800 0.22500 0.97900
H3 0.14800 0.42400 0.18600
H4 0.67200 0.13300 0.97300
O4 0.00000 0.00000 0.50000

loop_
_cod_related_entry_id
_cod_related_entry_database
_cod_related_entry_code
1 AMCSD 0016716
